data_7011763
loop_
_publ_author_name
'Jean-Claude Berthet'
'Yannick Miquel'
'Peter B. Iveson'
'Martine Nierlich'
'Pierre Thu\'ery'
'Charles Madic'
'Michel Ephritikhine'

_publ_section_title
;
 The affinity and selectivity of terdentate nitrogen ligands towards
 trivalent lanthanide and uranium ions viewed from the crystal
 structures of the 1 &#x2236; 3 complexes
;
_journal_issue 16
_journal_name_full 'J. Chem. Soc., Dalton Trans.'
_journal_page_first 3265
_journal_page_last 3272
_journal_paper_doi 10.1039/b203725d
_journal_year 2002
_chemical_formula_sum 'C49 H39 I3 La N11'
_chemical_formula_weight 1301.52
_space_group_IT_number 54
_symmetry_cell_setting orthorhombic
_symmetry_space_group_name_Hall '-P 2a 2ac'
_symmetry_space_group_name_H-M 'P c c a'
_atom_sites_solution_hydrogens geom
_atom_sites_solution_primary direct
_atom_sites_solution_secondary difmap
_audit_creation_method SHELXL-97
_cell_angle_alpha 90.00
_cell_angle_beta 90.00
_cell_angle_gamma 90.00
_cell_formula_units_Z 4
_cell_length_a 19.107(4)
_cell_length_b 16.659(3)
_cell_length_c 14.724(3)
_cell_measurement_reflns_used 29196
_cell_measurement_temperature 123(2)
_cell_measurement_theta_max 25
_cell_measurement_theta_min 2
_cell_volume 4686.7(16)
_computing_cell_refinement 'DENZO(Otwinowski& Minor,1997)'
_computing_data_collection 'DENZO(Otwinowski& Minor,1997)'
_computing_data_reduction 'DENZO(Otwinowski& Minor,1997)'
_computing_molecular_graphics 'SHELXTL (Sheldrick,1997)'
_computing_publication_material 'SHELXTL (Sheldrick,1997)'
_computing_structure_refinement 'SHELXL-93 (Sheldrick, 1990)'
_computing_structure_solution 'SHELXS-86 (Sheldrick, 1990)'
_diffrn_ambient_temperature 123(2)
_diffrn_measured_fraction_theta_full 0.983
_diffrn_measured_fraction_theta_max 0.983
_diffrn_measurement_device 'Nonius Kappa CCD diffractometer'
_diffrn_measurement_method '\f rotation scans with 2\%steps'
_diffrn_radiation_monochromator graphite
_diffrn_radiation_source 'fine-focus sealed tube'
_diffrn_radiation_type MoK\a
_diffrn_radiation_wavelength 0.71073
_diffrn_reflns_av_R_equivalents 0.0640
_diffrn_reflns_av_sigmaI/netI 0.0355
_diffrn_reflns_limit_h_max 22
_diffrn_reflns_limit_h_min 0
_diffrn_reflns_limit_k_max 0
_diffrn_reflns_limit_k_min -19
_diffrn_reflns_limit_l_max 17
_diffrn_reflns_limit_l_min 0
_diffrn_reflns_number 29196
_diffrn_reflns_theta_full 24.72
_diffrn_reflns_theta_max 24.72
_diffrn_reflns_theta_min 2.46
_diffrn_standards_number 0
_exptl_absorpt_coefficient_mu 2.935
_exptl_absorpt_correction_T_max 0.761
_exptl_absorpt_correction_T_min 0.580
_exptl_absorpt_correction_type empirical
_exptl_absorpt_process_details 'MULABS in PLATON;Spek,1998'
_exptl_crystal_colour orange
_exptl_crystal_density_diffrn 1.845
_exptl_crystal_density_method 'not measured'
_exptl_crystal_description irregular
_exptl_crystal_F_000 2504
_exptl_crystal_size_max 0.250
_exptl_crystal_size_mid 0.150
_exptl_crystal_size_min 0.100
_refine_diff_density_max 0.803
_refine_diff_density_min -0.593
_refine_diff_density_rms 0.100
_refine_ls_extinction_method none
_refine_ls_goodness_of_fit_ref 1.033
_refine_ls_hydrogen_treatment mixed
_refine_ls_matrix_type full
_refine_ls_number_parameters 291
_refine_ls_number_reflns 3941
_refine_ls_number_restraints 0
_refine_ls_restrained_S_all 1.033
_refine_ls_R_factor_all 0.0372
_refine_ls_R_factor_gt 0.0272
_refine_ls_shift/su_max 0.002
_refine_ls_shift/su_mean 0.000
_refine_ls_structure_factor_coef Fsqd
_refine_ls_weighting_details 'calc w=1/[\s^2^(Fo^2^)+(0.0280P)^2^+4.5124P] where P=(Fo^2^+2Fc^2^)/3'
_refine_ls_weighting_scheme calc
_refine_ls_wR_factor_gt 0.0589
_refine_ls_wR_factor_ref 0.0624
_reflns_number_gt 3320
_reflns_number_total 3941
_reflns_threshold_expression >2sigma(I)
_cod_data_source_file b203725d.txt
_cod_data_source_block 1.2MeCN
_cod_original_sg_symbol_H-M Pcca
_cod_database_code 7011763

loop_
_symmetry_equiv_pos_as_xyz
'x, y, z'
'-x+1/2, -y, z'
'-x, y, -z+1/2'
'x+1/2, -y, -z+1/2'
'-x, -y, -z'
'x-1/2, y, -z'
'x, -y, z-1/2'
'-x-1/2, y, z-1/2'

loop_
_atom_site_label
_atom_site_type_symbol
_atom_site_fract_x
_atom_site_fract_y
_atom_site_fract_z
_atom_site_U_iso_or_equiv
_atom_site_adp_type
_atom_site_occupancy
_atom_site_symmetry_multiplicity
_atom_site_calc_flag
_atom_site_refinement_flags
_atom_site_disorder_assembly
_atom_site_disorder_group
La La 0.5000 -0.250787(17) 0.7500 0.01431(9) Uani 1 2 d S . .
I1 I 0.2500 0.5000 1.28154(2) 0.02761(11) Uani 1 2 d S . .
I2 I 0.264882(14) 0.134843(15) 0.983790(18) 0.02742(9) Uani 1 1 d . . .
N1 N 0.58547(16) -0.29735(18) 0.88056(19) 0.0180(7) Uani 1 1 d . . .
N2 N 0.49357(15) -0.17508(17) 0.9106(2) 0.0168(7) Uani 1 1 d . . .
N3 N 0.41195(16) -0.12845(18) 0.76693(19) 0.0192(7) Uani 1 1 d . . .
N4 N 0.41077(16) -0.33082(17) 0.8618(2) 0.0188(7) Uani 1 1 d . . .
N5 N 0.5000 -0.4122(3) 0.7500 0.0182(10) Uani 1 2 d S . .
N6 N 0.0977(2) 0.2455(2) 1.2294(2) 0.0399(10) Uani 1 1 d . . .
C1 C 0.6327(2) -0.3553(2) 0.8640(3) 0.0220(9) Uani 1 1 d . . .
H1A H 0.6385 -0.3723 0.8042 0.026 Uiso 1 1 calc R . .
C2 C 0.6729(2) -0.3910(2) 0.9298(3) 0.0244(9) Uani 1 1 d . . .
H2A H 0.7055 -0.4303 0.9148 0.029 Uiso 1 1 calc R . .
C3 C 0.6639(2) -0.3671(2) 1.0191(3) 0.0269(9) Uani 1 1 d . . .
H3A H 0.6898 -0.3904 1.0656 0.032 Uiso 1 1 calc R . .
C4 C 0.6151(2) -0.3073(2) 1.0373(3) 0.0243(9) Uani 1 1 d . . .
H4A H 0.6081 -0.2904 1.0968 0.029 Uiso 1 1 calc R . .
C5 C 0.57684(19) -0.2726(2) 0.9679(2) 0.0184(8) Uani 1 1 d . . .
C6 C 0.52703(19) -0.2061(2) 0.9838(3) 0.0188(8) Uani 1 1 d . . .
C7 C 0.5150(2) -0.1768(2) 1.0710(3) 0.0268(9) Uani 1 1 d . . .
H7A H 0.5379 -0.1993 1.1205 0.032 Uiso 1 1 calc R . .
C8 C 0.4690(2) -0.1143(3) 1.0833(3) 0.0302(10) Uani 1 1 d . . .
H8A H 0.4605 -0.0943 1.1412 0.036 Uiso 1 1 calc R . .
C9 C 0.4352(2) -0.0812(2) 1.0088(3) 0.0261(9) Uani 1 1 d . . .
H9A H 0.4039 -0.0389 1.0159 0.031 Uiso 1 1 calc R . .
C10 C 0.4493(2) -0.1128(2) 0.9228(3) 0.0214(8) Uani 1 1 d . . .
C11 C 0.41221(19) -0.0814(2) 0.8419(3) 0.0193(8) Uani 1 1 d . . .
C12 C 0.3782(2) -0.0076(2) 0.8438(3) 0.0258(9) Uani 1 1 d . . .
H12A H 0.3796 0.0243 0.8956 0.031 Uiso 1 1 calc R . .
C13 C 0.3425(2) 0.0175(2) 0.7678(3) 0.0287(10) Uani 1 1 d . . .
H13A H 0.3199 0.0669 0.7678 0.034 Uiso 1 1 calc R . .
C14 C 0.3403(2) -0.0304(2) 0.6916(3) 0.0235(9) Uani 1 1 d . . .
H14A H 0.3157 -0.0147 0.6401 0.028 Uiso 1 1 calc R . .
C15 C 0.37580(19) -0.1024(2) 0.6941(2) 0.0198(8) Uani 1 1 d . . .
H15A H 0.3747 -0.1348 0.6427 0.024 Uiso 1 1 calc R . .
C16 C 0.36968(19) -0.2903(2) 0.9195(3) 0.0211(8) Uani 1 1 d . . .
H16A H 0.3540 -0.2398 0.9022 0.025 Uiso 1 1 calc R . .
C17 C 0.3490(2) -0.3195(2) 1.0041(3) 0.0258(9) Uani 1 1 d . . .
H17A H 0.3198 -0.2896 1.0417 0.031 Uiso 1 1 calc R . .
C18 C 0.3730(2) -0.3940(3) 1.0302(3) 0.0295(10) Uani 1 1 d . . .
H18A H 0.3624 -0.4142 1.0875 0.035 Uiso 1 1 calc R . .
C19 C 0.4130(2) -0.4382(2) 0.9706(3) 0.0261(9) Uani 1 1 d . . .
H19A H 0.4288 -0.4890 0.9869 0.031 Uiso 1 1 calc R . .
C20 C 0.42967(19) -0.4067(2) 0.8862(2) 0.0183(8) Uani 1 1 d . . .
C21 C 0.46715(19) -0.4537(2) 0.8167(3) 0.0204(8) Uani 1 1 d . . .
C22 C 0.4660(2) -0.5375(2) 0.8172(3) 0.0301(10) Uani 1 1 d . . .
H22A H 0.4422 -0.5649 0.8629 0.036 Uiso 1 1 calc R . .
C23 C 0.5000 -0.5794(3) 0.7500 0.0356(16) Uani 1 2 d S . .
H23A H 0.5000 -0.6352 0.7500 0.043 Uiso 1 2 calc SR . .
C24 C 0.1571(2) 0.2464(2) 1.2323(2) 0.0270(10) Uani 1 1 d . . .
C25 C 0.2333(2) 0.2467(3) 1.2389(3) 0.0378(11) Uani 1 1 d . . .

loop_
_atom_site_aniso_label
_atom_site_aniso_U_11
_atom_site_aniso_U_22
_atom_site_aniso_U_33
_atom_site_aniso_U_23
_atom_site_aniso_U_13
_atom_site_aniso_U_12
La 0.01588(16) 0.01460(15) 0.01243(15) 0.000 0.00044(12) 0.000
I1 0.0325(2) 0.0275(2) 0.0228(2) 0.000 0.000 0.00218(16)
I2 0.02896(16) 0.02433(14) 0.02896(15) -0.00251(12) -0.00413(11) 0.00177(11)
N1 0.0190(17) 0.0198(16) 0.0153(16) 0.0005(14) -0.0010(13) 0.0003(13)
N2 0.0175(17) 0.0179(16) 0.0150(15) -0.0005(13) -0.0013(13) -0.0026(13)
N3 0.0188(17) 0.0203(16) 0.0184(17) -0.0001(14) 0.0023(13) 0.0002(13)
N4 0.0204(18) 0.0197(16) 0.0165(16) -0.0038(14) -0.0015(13) -0.0021(13)
N5 0.017(2) 0.020(2) 0.018(2) 0.000 -0.0031(18) 0.000
N6 0.036(3) 0.056(3) 0.028(2) -0.0044(18) 0.0050(17) 0.002(2)
C1 0.021(2) 0.025(2) 0.020(2) -0.0014(17) 0.0000(16) -0.0046(16)
C2 0.023(2) 0.022(2) 0.028(2) 0.0051(18) -0.0023(17) 0.0033(16)
C3 0.027(2) 0.029(2) 0.024(2) 0.0068(19) -0.0068(18) -0.0013(17)
C4 0.030(2) 0.026(2) 0.017(2) 0.0031(17) -0.0002(17) -0.0015(17)
C5 0.020(2) 0.0191(19) 0.016(2) -0.0029(16) 0.0003(15) -0.0061(15)
C6 0.016(2) 0.0208(19) 0.020(2) -0.0005(17) 0.0023(15) -0.0053(15)
C7 0.035(3) 0.035(2) 0.0107(19) 0.0022(17) -0.0019(17) 0.0002(19)
C8 0.034(2) 0.038(2) 0.019(2) -0.0088(19) 0.0018(18) 0.0042(19)
C9 0.026(2) 0.026(2) 0.026(2) -0.0082(18) 0.0037(18) 0.0006(17)
C10 0.018(2) 0.025(2) 0.021(2) -0.0028(17) 0.0043(16) -0.0039(16)
C11 0.014(2) 0.022(2) 0.021(2) -0.0038(17) 0.0019(16) -0.0024(15)
C12 0.030(2) 0.0179(19) 0.029(2) -0.0079(18) 0.0011(18) 0.0027(17)
C13 0.032(3) 0.016(2) 0.038(3) -0.0009(19) 0.0003(19) 0.0050(17)
C14 0.021(2) 0.022(2) 0.028(2) 0.0060(18) -0.0007(17) 0.0047(16)
C15 0.019(2) 0.0212(19) 0.019(2) 0.0005(17) 0.0000(15) 0.0012(16)
C16 0.017(2) 0.021(2) 0.025(2) -0.0024(17) -0.0012(16) -0.0011(15)
C17 0.023(2) 0.032(2) 0.022(2) -0.0029(18) 0.0049(17) -0.0028(17)
C18 0.034(2) 0.033(2) 0.022(2) 0.0049(19) 0.0045(18) -0.0008(19)
C19 0.027(2) 0.023(2) 0.029(2) 0.0040(18) 0.0037(18) 0.0031(17)
C20 0.014(2) 0.0175(19) 0.023(2) 0.0014(17) 0.0005(15) -0.0033(15)
C21 0.013(2) 0.024(2) 0.024(2) 0.0031(17) 0.0007(15) 0.0005(15)
C22 0.032(3) 0.022(2) 0.036(3) 0.0057(19) 0.0087(19) -0.0038(18)
C23 0.045(4) 0.014(3) 0.049(4) 0.000 0.013(3) 0.000
C24 0.036(3) 0.031(2) 0.014(2) -0.0004(17) 0.0050(17) -0.003(2)
C25 0.031(3) 0.039(3) 0.043(3) -0.001(2) 0.003(2) -0.008(2)

loop_
_atom_type_symbol
_atom_type_description
_atom_type_scat_dispersion_real
_atom_type_scat_dispersion_imag
_atom_type_scat_source
C C 0.0033 0.0016 'International Tables Vol C Tables 4.2.6.8 and 6.1.1.4'
H H 0.0000 0.0000 'International Tables Vol C Tables 4.2.6.8 and 6.1.1.4'
N N 0.0061 0.0033 'International Tables Vol C Tables 4.2.6.8 and 6.1.1.4'
I I -0.4742 1.8119 'International Tables Vol C Tables 4.2.6.8 and 6.1.1.4'
La La -0.2871 2.4523 'International Tables Vol C Tables 4.2.6.8 and 6.1.1.4'

loop_
_geom_angle_atom_site_label_1
_geom_angle_atom_site_label_2
_geom_angle_atom_site_label_3
_geom_angle
_geom_angle_site_symmetry_1
_geom_angle_site_symmetry_3
_geom_angle_publ_flag
N1 La N1 145.81(13) 3_656 . ?
N1 La N3 123.33(9) 3_656 3_656 ?
N1 La N3 84.37(9) . 3_656 ?
N1 La N3 84.37(9) 3_656 . ?
N1 La N3 123.33(9) . . ?
N3 La N3 79.69(13) 3_656 . ?
N1 La N2 138.76(9) 3_656 . ?
N1 La N2 61.60(9) . . ?
N3 La N2 75.58(9) 3_656 . ?
N3 La N2 61.79(9) . . ?
N1 La N2 61.60(9) 3_656 3_656 ?
N1 La N2 138.76(9) . 3_656 ?
N3 La N2 61.79(9) 3_656 3_656 ?
N3 La N2 75.58(9) . 3_656 ?
N2 La N2 123.93(12) . 3_656 ?
N1 La N5 72.90(6) 3_656 . ?
N1 La N5 72.91(6) . . ?
N3 La N5 140.15(7) 3_656 . ?
N3 La N5 140.16(7) . . ?
N2 La N5 118.03(6) . . ?
N2 La N5 118.03(6) 3_656 . ?
N1 La N4 84.77(9) 3_656 . ?
N1 La N4 78.63(9) . . ?
N3 La N4 146.17(9) 3_656 . ?
N3 La N4 85.54(9) . . ?
N2 La N4 70.62(9) . . ?
N2 La N4 142.44(9) 3_656 . ?
N5 La N4 60.64(6) . . ?
N1 La N4 78.63(9) 3_656 3_656 ?
N1 La N4 84.77(9) . 3_656 ?
N3 La N4 85.54(9) 3_656 3_656 ?
N3 La N4 146.17(9) . 3_656 ?
N2 La N4 142.44(9) . 3_656 ?
N2 La N4 70.62(9) 3_656 3_656 ?
N5 La N4 60.64(6) . 3_656 ?
N4 La N4 121.28(13) . 3_656 ?
C1 N1 C5 118.1(3) . . ?
C10 N2 C6 118.9(3) . . ?
C15 N3 C11 117.6(3) . . ?
C16 N4 C20 117.0(3) . . ?
C21 N5 C21 118.6(4) 3_656 . ?
N1 C1 C2 123.9(4) . . ?
C1 C2 C3 118.5(4) . . ?
C2 C3 C4 118.2(4) . . ?
C5 C4 C3 120.7(4) . . ?
N1 C5 C4 120.5(3) . . ?
N1 C5 C6 117.1(3) . . ?
C4 C5 C6 122.4(3) . . ?
N2 C6 C7 121.4(3) . . ?
N2 C6 C5 117.6(3) . . ?
C7 C6 C5 121.0(3) . . ?
C8 C7 C6 119.5(4) . . ?
C7 C8 C9 119.7(4) . . ?
C8 C9 C10 118.5(4) . . ?
N2 C10 C9 122.0(4) . . ?
N2 C10 C11 117.6(3) . . ?
C9 C10 C11 120.2(3) . . ?
N3 C11 C12 121.8(3) . . ?
N3 C11 C10 116.9(3) . . ?
C12 C11 C10 121.3(3) . . ?
C13 C12 C11 119.0(4) . . ?
C12 C13 C14 120.1(4) . . ?
C15 C14 C13 117.9(4) . . ?
N3 C15 C14 123.7(4) . . ?
N4 C16 C17 123.9(4) . . ?
C18 C17 C16 117.9(4) . . ?
C19 C18 C17 119.2(4) . . ?
C18 C19 C20 119.9(4) . . ?
N4 C20 C19 121.7(3) . . ?
N4 C20 C21 116.0(3) . . ?
C19 C20 C21 122.2(3) . . ?
N5 C21 C22 121.5(4) . . ?
N5 C21 C20 117.2(3) . . ?
C22 C21 C20 121.3(3) . . ?
C23 C22 C21 119.7(4) . . ?
C22 C23 C22 119.0(5) . 3_656 ?
N6 C24 C25 178.3(4) . . ?

loop_
_geom_bond_atom_site_label_1
_geom_bond_atom_site_label_2
_geom_bond_distance
_geom_bond_site_symmetry_2
_geom_bond_publ_flag
La N1 2.639(3) 3_656 ?
La N1 2.639(3) . ?
La N3 2.654(3) 3_656 ?
La N3 2.654(3) . ?
La N2 2.683(3) . ?
La N2 2.683(3) 3_656 ?
La N5 2.689(4) . ?
La N4 2.719(3) . ?
La N4 2.719(3) 3_656 ?
N1 C1 1.345(5) . ?
N1 C5 1.360(4) . ?
N2 C10 1.351(5) . ?
N2 C6 1.356(5) . ?
N3 C15 1.347(5) . ?
N3 C11 1.354(5) . ?
N4 C16 1.339(5) . ?
N4 C20 1.363(5) . ?
N5 C21 1.356(4) 3_656 ?
N5 C21 1.356(4) . ?
N6 C24 1.136(6) . ?
C1 C2 1.372(5) . ?
C2 C3 1.384(6) . ?
C3 C4 1.391(6) . ?
C4 C5 1.382(5) . ?
C5 C6 1.479(5) . ?
C6 C7 1.392(5) . ?
C7 C8 1.375(6) . ?
C8 C9 1.386(6) . ?
C9 C10 1.397(5) . ?
C10 C11 1.481(5) . ?
C11 C12 1.391(5) . ?
C12 C13 1.376(6) . ?
C13 C14 1.379(6) . ?
C14 C15 1.377(5) . ?
C16 C17 1.393(5) . ?
C17 C18 1.379(6) . ?
C18 C19 1.376(5) . ?
C19 C20 1.386(5) . ?
C20 C21 1.474(5) . ?
C21 C22 1.396(5) . ?
C22 C23 1.375(5) . ?
C23 C22 1.375(5) 3_656 ?
C24 C25 1.459(7) . ?
